data_1524364
loop_
_publ_author_name
'Fjellvag, H.'
'Kjekshus, A.'
'Andresen, A.F.'

_publ_section_title
;
 Magnetic and structural properties of transition metal substituted Mn P.
 V. Mn1-t Crt P (0.00< t < 0.40)
;
_journal_name_full 'Acta Chemica Scandinavica, Series A: (28,1974-)'
_journal_page_first 143
_journal_page_last 151
_journal_volume 39
_journal_year 1985
_chemical_formula_sum 'Cr0.2 Mn0.8 P'
_chemical_name_systematic '(Cr0.2 Mn0.8) P'
_space_group_IT_number 62
_symmetry_space_group_name_Hall '-P 2ac 2n'
_symmetry_space_group_name_H-M 'P n m a'
_cell_angle_alpha 90
_cell_angle_beta 90
_cell_angle_gamma 90
_cell_formula_units_Z 4
_cell_length_a 5.2675
_cell_length_b 3.1552
_cell_length_c 5.9344
_cell_volume 98.630
_citation_journal_id_ASTM ACAPCT
_cod_data_source_file Fjellvag_ACAPCT_1985_1308.cif
_cod_data_source_block Cr0.2Mn0.8P1
_cod_original_cell_volume 98.62982
_cod_original_formula_sum 'Cr0.2 Mn0.8 P1'
_cod_database_code 1524364

loop_
_symmetry_equiv_pos_as_xyz
x,y,z
-x+1/2,-y,z+1/2
x+1/2,-y+1/2,-z+1/2
-x,y+1/2,-z
-x,-y,-z
x-1/2,y,-z-1/2
-x-1/2,y-1/2,z-1/2
x,-y-1/2,z

loop_
_atom_site_label
_atom_site_type_symbol
_atom_site_fract_x
_atom_site_fract_y
_atom_site_fract_z
_atom_site_occupancy
_atom_site_U_iso_or_equiv
Cr1 Cr+3 0.009 0.25 0.1974 0.2 0.0
Mn1 Mn+3 0.009 0.25 0.1974 0.8 0.0
P1 P-3 0.189 0.25 0.5671 1 0.0
